data_2210387
loop_
_publ_author_name
'Zhang, Xin-Li'
'Li, Zong-Xiao'

_publ_section_title
;
 <i>N</i>,<i>N</i>'-Bis(5-chloro-2-hydroxybenzylidene)ethane-1,2-diamine
;
_journal_coeditor_code SJ2106
_journal_issue 9
_journal_name_full 'Acta Crystallographica Section E'
_journal_page_first o4012
_journal_page_last o4013
_journal_paper_doi 10.1107/S1600536806032880
_journal_volume 62
_journal_year 2006
_chemical_formula_iupac 'C16 H14 Cl2 N2 O2'
_chemical_formula_moiety 'C16 H14 Cl2 N2 O2'
_chemical_formula_sum 'C16 H14 Cl2 N2 O2'
_chemical_formula_weight 337.19
_chemical_name_systematic
;
N,N'-Bis(5-chloro-2-hydroxybenzylidene)ethane-1,2-diamine
;
_space_group_IT_number 14
_symmetry_cell_setting monoclinic
_symmetry_space_group_name_Hall '-P 2ybc'
_symmetry_space_group_name_H-M 'P 1 21/c 1'
_atom_sites_solution_hydrogens geom
_atom_sites_solution_primary direct
_atom_sites_solution_secondary difmap
_audit_creation_method SHELXL-97
_cell_angle_alpha 90.00
_cell_angle_beta 92.653(7)
_cell_angle_gamma 90.00
_cell_formula_units_Z 2
_cell_length_a 17.790(3)
_cell_length_b 7.253(6)
_cell_length_c 6.137(5)
_cell_measurement_reflns_used 872
_cell_measurement_temperature 298(2)
_cell_measurement_theta_max 23.2
_cell_measurement_theta_min 2.4
_cell_volume 791.0(9)
_computing_cell_refinement SMART
_computing_data_collection 'SMART (Bruker, 1998)'
_computing_data_reduction 'SAINT (Bruker, 1998)'
_computing_molecular_graphics 'SHELXTL (Sheldrick, 1997b)'
_computing_publication_material SHELXTL
_computing_structure_refinement 'SHELXL97 (Sheldrick, 1997a)'
_computing_structure_solution 'SHELXS97 (Sheldrick, 1997a)'
_diffrn_ambient_temperature 298(2)
_diffrn_measured_fraction_theta_full 0.948
_diffrn_measured_fraction_theta_max 0.948
_diffrn_measurement_device_type 'Bruker SMART CCD area detector'
_diffrn_measurement_method \w
_diffrn_radiation_monochromator graphite
_diffrn_radiation_source 'fine-focus sealed tube'
_diffrn_radiation_type MoK\a
_diffrn_radiation_wavelength 0.71073
_diffrn_reflns_av_R_equivalents 0.1098
_diffrn_reflns_av_sigmaI/netI 0.1345
_diffrn_reflns_limit_h_max 21
_diffrn_reflns_limit_h_min -17
_diffrn_reflns_limit_k_max 8
_diffrn_reflns_limit_k_min -8
_diffrn_reflns_limit_l_max 7
_diffrn_reflns_limit_l_min -7
_diffrn_reflns_number 3620
_diffrn_reflns_theta_full 25.49
_diffrn_reflns_theta_max 25.49
_diffrn_reflns_theta_min 2.29
_diffrn_standards_number 0
_exptl_absorpt_coefficient_mu 0.418
_exptl_absorpt_correction_T_max 0.9754
_exptl_absorpt_correction_T_min 0.8710
_exptl_absorpt_correction_type multi-scan
_exptl_absorpt_process_details '(SADABS; Sheldrick, 1996)'
_exptl_crystal_colour yellow
_exptl_crystal_density_diffrn 1.416
_exptl_crystal_density_method 'not measured'
_exptl_crystal_description plate
_exptl_crystal_F_000 348
_exptl_crystal_size_max 0.34
_exptl_crystal_size_mid 0.13
_exptl_crystal_size_min 0.06
_refine_diff_density_max 0.297
_refine_diff_density_min -0.322
_refine_ls_extinction_method none
_refine_ls_goodness_of_fit_ref 1.068
_refine_ls_hydrogen_treatment constr
_refine_ls_matrix_type full
_refine_ls_number_parameters 101
_refine_ls_number_reflns 1394
_refine_ls_number_restraints 0
_refine_ls_restrained_S_all 1.068
_refine_ls_R_factor_all 0.2055
_refine_ls_R_factor_gt 0.0918
_refine_ls_shift/su_max 0.000
_refine_ls_shift/su_mean 0.000
_refine_ls_structure_factor_coef Fsqd
_refine_ls_weighting_details 'calc w=1/[\s^2^(Fo^2^)+2.3249P] where P=(Fo^2^+2Fc^2^)/3'
_refine_ls_weighting_scheme calc
_refine_ls_wR_factor_gt 0.1598
_refine_ls_wR_factor_ref 0.1957
_reflns_number_gt 688
_reflns_number_total 1394
_reflns_threshold_expression I>2\s(I)
_cod_data_source_file sj2106.cif
_cod_data_source_block I
_cod_depositor_comments
;
The following automatic conversions were performed:
'_symmetry_cell_setting' value 'Monoclinic' changed to 'monoclinic'
according to '/home/saulius/struct/CIF-dictionaries/cif_core.dic'
dictionary named 'cif_core.dic' version 2.4.1 from 2010-06-29.

Automatic conversion script
Id: cif_fix_enum 1527 2010-12-29 10:47:43Z saulius 

The following automatic conversions were performed:

'_symmetry_cell_setting' value 'Monoclinic' changed to 'monoclinic'
according to /home/saulius/struct/CIF-dictionaries/cif_core.dic
dictionary named 'cif_core.dic' version 2.4.1 from 2010-06-29.

Automatic conversion script
Id: cif_fix_values 1715 2011-07-08 13:25:40Z adriana 
;
_cod_original_sg_symbol_H-M 'P 21/c'
_cod_database_code 2210387
_cod_database_fobs_code 2210387

loop_
_symmetry_equiv_pos_as_xyz
'x, y, z'
'-x, y+1/2, -z+1/2'
'-x, -y, -z'
'x, -y-1/2, z-1/2'

loop_
_atom_site_type_symbol
_atom_site_label
_atom_site_fract_x
_atom_site_fract_y
_atom_site_fract_z
_atom_site_U_iso_or_equiv
_atom_site_adp_type
_atom_site_calc_flag
_atom_site_refinement_flags
_atom_site_occupancy
Cl Cl1 0.93910(9) 0.4303(4) 0.7022(4) 0.0917(9) Uani d . 1
O O1 0.6432(2) 0.5737(7) 1.0643(7) 0.0601(13) Uani d . 1
H H1 0.6093 0.5353 0.9814 0.090 Uiso calc R 1
N N1 0.5813(3) 0.4525(7) 0.6925(8) 0.0483(14) Uani d . 1
C C1 0.7160(3) 0.4643(7) 0.7675(9) 0.0349(14) Uani d . 1
C C2 0.7107(3) 0.5378(7) 0.9787(10) 0.0392(14) Uani d . 1
C C3 0.7761(4) 0.5802(8) 1.1005(10) 0.0463(15) Uani d . 1
H H3 0.7728 0.6325 1.2380 0.056 Uiso calc R 1
C C4 0.8468(4) 0.5456(9) 1.0197(11) 0.0549(18) Uani d . 1
H H4 0.8902 0.5722 1.1043 0.066 Uiso calc R 1
C C5 0.8521(3) 0.4708(8) 0.8108(10) 0.0457(16) Uani d . 1
C C6 0.7881(3) 0.4290(8) 0.6882(9) 0.0417(15) Uani d . 1
H H6 0.7920 0.3767 0.5509 0.050 Uiso calc R 1
C C7 0.6476(3) 0.4264(7) 0.6303(9) 0.0397(14) Uani d . 1
H H7 0.6533 0.3808 0.4904 0.048 Uiso calc R 1
C C8 0.5178(3) 0.4116(8) 0.5416(11) 0.0584(19) Uani d . 1
H H8A 0.4809 0.3389 0.6153 0.070 Uiso calc R 1
H H8B 0.5349 0.3400 0.4200 0.070 Uiso calc R 1

loop_
_atom_site_aniso_label
_atom_site_aniso_U_11
_atom_site_aniso_U_22
_atom_site_aniso_U_33
_atom_site_aniso_U_12
_atom_site_aniso_U_13
_atom_site_aniso_U_23
Cl1 0.0437(10) 0.133(2) 0.0998(17) 0.0013(12) 0.0185(10) 0.0007(15)
O1 0.057(3) 0.069(3) 0.054(3) 0.010(3) 0.004(2) -0.009(3)
N1 0.042(3) 0.040(3) 0.061(4) 0.001(3) -0.017(3) 0.000(3)
C1 0.048(3) 0.024(3) 0.032(3) -0.001(3) -0.007(3) 0.003(3)
C2 0.041(3) 0.030(3) 0.046(4) -0.002(3) -0.007(3) -0.001(3)
C3 0.063(4) 0.039(4) 0.036(4) 0.001(3) -0.001(3) -0.005(3)
C4 0.066(4) 0.049(4) 0.049(4) -0.006(4) -0.015(4) 0.004(3)
C5 0.036(3) 0.049(4) 0.052(4) -0.004(3) -0.004(3) 0.006(3)
C6 0.054(4) 0.039(3) 0.032(4) -0.002(3) 0.000(3) 0.003(3)
C7 0.059(4) 0.031(3) 0.028(3) 0.003(3) -0.014(3) -0.004(3)
C8 0.053(4) 0.051(4) 0.068(5) 0.000(3) -0.032(4) -0.003(4)

loop_
_atom_type_symbol
_atom_type_description
_atom_type_scat_dispersion_real
_atom_type_scat_dispersion_imag
_atom_type_scat_source
C C 0.0033 0.0016 'International Tables Vol C Tables 4.2.6.8 and 6.1.1.4'
H H 0.0000 0.0000 'International Tables Vol C Tables 4.2.6.8 and 6.1.1.4'
N N 0.0061 0.0033 'International Tables Vol C Tables 4.2.6.8 and 6.1.1.4'
O O 0.0106 0.0060 'International Tables Vol C Tables 4.2.6.8 and 6.1.1.4'
Cl Cl 0.1484 0.1585 'International Tables Vol C Tables 4.2.6.8 and 6.1.1.4'

loop_
_geom_angle_atom_site_label_1
_geom_angle_atom_site_label_2
_geom_angle_atom_site_label_3
_geom_angle_site_symmetry_1
_geom_angle_site_symmetry_3
_geom_angle
C2 O1 H1 . . 109.5
C7 N1 C8 . . 118.8(6)
C2 C1 C6 . . 119.0(5)
C2 C1 C7 . . 120.6(5)
C6 C1 C7 . . 120.5(5)
O1 C2 C3 . . 118.9(5)
O1 C2 C1 . . 121.8(5)
C3 C2 C1 . . 119.3(5)
C2 C3 C4 . . 121.0(6)
C2 C3 H3 . . 119.5
C4 C3 H3 . . 119.5
C3 C4 C5 . . 119.7(6)
C3 C4 H4 . . 120.2
C5 C4 H4 . . 120.2
C6 C5 C4 . . 119.9(6)
C6 C5 Cl1 . . 119.0(5)
C4 C5 Cl1 . . 121.1(5)
C5 C6 C1 . . 121.0(6)
C5 C6 H6 . . 119.5
C1 C6 H6 . . 119.5
N1 C7 C1 . . 123.7(6)
N1 C7 H7 . . 118.2
C1 C7 H7 . . 118.2
N1 C8 C8 . 3_666 110.0(6)
N1 C8 H8A . . 109.7
C8 C8 H8A 3_666 . 109.7
N1 C8 H8B . . 109.7
C8 C8 H8B 3_666 . 109.7
H8A C8 H8B . . 108.2

loop_
_geom_bond_atom_site_label_1
_geom_bond_atom_site_label_2
_geom_bond_site_symmetry_2
_geom_bond_distance
Cl1 C5 . 1.738(6)
O1 C2 . 1.358(6)
O1 H1 . 0.8200
N1 C7 . 1.271(7)
N1 C8 . 1.457(7)
C1 C2 . 1.408(8)
C1 C6 . 1.416(7)
C1 C7 . 1.473(8)
C2 C3 . 1.388(8)
C3 C4 . 1.396(8)
C3 H3 . 0.9300
C4 C5 . 1.400(9)
C4 H4 . 0.9300
C5 C6 . 1.370(8)
C6 H6 . 0.9300
C7 H7 . 0.9300
C8 C8 3_666 1.509(12)
C8 H8A . 0.9700
C8 H8B . 0.9700

loop_
_geom_hbond_atom_site_label_D
_geom_hbond_atom_site_label_H
_geom_hbond_atom_site_label_A
_geom_hbond_distance_DH
_geom_hbond_distance_HA
_geom_hbond_distance_DA
_geom_hbond_angle_DHA
O1 H1 N1 0.82 1.92 2.639(7) 146
